data_2019655
loop_
_publ_author_name
'Matulkov\'a, Irena'
'C\'isa\<rov\'a, Ivana'
'N\<emec, Ivan'
'F\'abry, Jan'

_publ_section_title
;
 Comparison of the hydrogen-bond patterns in 2-amino-1,3,4-thiadiazolium
 hydrogen oxalate, 2-amino-1,3,4-thiadiazole--succinic acid (1/2),
 2-amino-1,3,4-thiadiazole--glutaric acid (1/1) and
 2-amino-1,3,4-thiadiazole--adipic acid (1/1)
;
_journal_coeditor_code FM3021
_journal_issue 10
_journal_name_full 'Acta Crystallographica Section C'
_journal_page_first 927
_journal_page_last 933
_journal_paper_doi 10.1107/S2053229614018269
_journal_volume 70
_journal_year 2014
_chemical_formula_iupac 'C2 H4 N3 S1 + , C2 H1 O4 -'
_chemical_formula_moiety 'C2 H4 N3 S1+, C2 H1 O4-'
_chemical_formula_sum 'C4 H5 N3 O4 S'
_chemical_formula_weight 191.2
_chemical_name_systematic
;
2-amino-1,3,4-thiadiazolium hydrogen oxalate
;
_space_group_IT_number 14
_symmetry_cell_setting monoclinic
_symmetry_space_group_name_Hall '-P 2ybc'
_symmetry_space_group_name_H-M 'P 1 21/c 1'
_cell_angle_alpha 90
_cell_angle_beta 94.9820(10)
_cell_angle_gamma 90
_cell_formula_units_Z 4
_cell_length_a 3.68480(10)
_cell_length_b 10.0617(2)
_cell_length_c 18.9595(4)
_cell_measurement_reflns_used 4550
_cell_measurement_temperature 150(2)
_cell_measurement_theta_max 30.03
_cell_measurement_theta_min 2.96
_cell_volume 700.27(3)
_computing_cell_refinement 'SAINT (Bruker, 2013)'
_computing_data_collection 'APEX2 (Bruker, 2013)'
_computing_data_reduction 'SAINT (Bruker, 2013)'
_computing_molecular_graphics
;
DIAMOND (Brandenburg & Putz, 2005), PLATON (Spek, 2009) and
JANA2006 (Pet\<r\'i\<cek <i>et al.</i>, 2014)
;
_computing_publication_material 'JANA2006 (Pet\<r\'i\<cek <i>et al.</i>, 2014)'
_computing_structure_refinement 'JANA2006 (Pet\<r\'i\<cek <i>et al.</i>, 2014)'
_computing_structure_solution 'SIR97 (Altomare <i>et al.</i>, 1999)'
_diffrn_ambient_temperature 150(2)
_diffrn_measured_fraction_theta_full 0.99
_diffrn_measured_fraction_theta_max 0.99
_diffrn_measurement_device_type 'Bruker APEXII CCD area-detector'
_diffrn_measurement_method '\f and \w'
_diffrn_radiation_monochromator graphite
_diffrn_radiation_source 'X-ray tube'
_diffrn_radiation_type 'Mo K\a'
_diffrn_radiation_wavelength 0.71073
_diffrn_reflns_av_R_equivalents 0.0188
_diffrn_reflns_av_sigmaI/netI 0.0139
_diffrn_reflns_limit_h_max 4
_diffrn_reflns_limit_h_min -5
_diffrn_reflns_limit_k_max 13
_diffrn_reflns_limit_k_min -14
_diffrn_reflns_limit_l_max 26
_diffrn_reflns_limit_l_min -25
_diffrn_reflns_number 6984
_diffrn_reflns_theta_full 30.03
_diffrn_reflns_theta_max 30.03
_diffrn_reflns_theta_min 2.16
_diffrn_standards_number 0
_exptl_absorpt_coefficient_mu 0.44
_exptl_absorpt_correction_T_max 0.9110
_exptl_absorpt_correction_T_min 0.7898
_exptl_absorpt_correction_type multi-scan
_exptl_absorpt_process_details '(SADABS; Bruker, 2013)'
_exptl_crystal_colour colourless
_exptl_crystal_density_diffrn 1.8126
_exptl_crystal_description prism
_exptl_crystal_F_000 392
_exptl_crystal_size_max 0.56
_exptl_crystal_size_mid 0.35
_exptl_crystal_size_min 0.22
_refine_diff_density_max 0.35
_refine_diff_density_min -0.19
_refine_ls_extinction_coef 28E2(5)
_refine_ls_extinction_method 'B-C type 1 Lorentzian isotropic (Becker & Coppens, 1974)'
_refine_ls_goodness_of_fit_ref 2.13
_refine_ls_hydrogen_treatment mixed
_refine_ls_number_constraints 5
_refine_ls_number_parameters 125
_refine_ls_number_reflns 2031
_refine_ls_number_restraints 2
_refine_ls_R_factor_all 0.0257
_refine_ls_R_factor_gt 0.0228
_refine_ls_shift/su_max 0.0258
_refine_ls_shift/su_mean 0.0016
_refine_ls_structure_factor_coef Fsqd
_refine_ls_weighting_details 'w = 1/(\s^2^(I)+0.0004I^2^)'
_refine_ls_weighting_scheme sigma
_refine_ls_wR_factor_gt 0.0660
_refine_ls_wR_factor_ref 0.0673
_reflns_number_gt 1856
_reflns_number_total 2031
_reflns_threshold_expression I>3\s(I)
_cod_data_source_file fm3021sup1.cif
_cod_data_source_block I
_cod_depositor_comments 'Adding full bibliography for 2019655--2019658.cif.'
_cod_original_formula_sum 'C4 H5 N3 O4 S1'
_cod_database_code 2019655
_cod_database_fobs_code 2019655

loop_
_symmetry_equiv_pos_site_id
_symmetry_equiv_pos_as_xyz
1 x,y,z
2 -x,y+1/2,-z+1/2
3 -x,-y,-z
4 x,-y+1/2,z+1/2

loop_
_atom_site_type_symbol
_atom_site_label
_atom_site_fract_x
_atom_site_fract_y
_atom_site_fract_z
_atom_site_U_iso_or_equiv
_atom_site_adp_type
_atom_site_calc_flag
_atom_site_occupancy
_atom_site_symmetry_multiplicity
S S1 0.79484(6) 0.02922(2) 0.329515(12) 0.01298(8) Uani d 1 4
C C1 0.7051(3) 0.01362(10) 0.41761(5) 0.0155(3) Uani d 1 4
H H1C1 0.745(3) -0.0672(13) 0.4420(7) 0.0186 Uiso d 1 4
N N1 0.5730(2) 0.11718(8) 0.44587(4) 0.0165(2) Uani d 1 4
N N2 0.5392(2) 0.21836(8) 0.39696(4) 0.0145(2) Uani d 1 4
H H1N2 0.431(3) 0.2958(13) 0.4086(7) 0.0174 Uiso d 1 4
C C2 0.6399(2) 0.19124(9) 0.33261(5) 0.0127(2) Uani d 1 4
N N3 0.6252(3) 0.27729(9) 0.28034(5) 0.0197(3) Uani d 1 4
H H1N3 0.677(3) 0.2547(13) 0.2384(5) 0.0237 Uiso d 1 4
H H2N3 0.551(3) 0.3591(9) 0.2888(7) 0.0237 Uiso d 1 4
O O1 0.3875(2) 0.52836(7) 0.32709(4) 0.0186(2) Uani d 1 4
O O2 0.2010(2) 0.45203(7) 0.42940(4) 0.0179(2) Uani d 1 4
C C3 0.2331(3) 0.53837(9) 0.38231(5) 0.0133(2) Uani d 1 4
C C4 0.0620(3) 0.67582(9) 0.39569(5) 0.0139(2) Uani d 1 4
O O3 0.0809(2) 0.76780(7) 0.35515(4) 0.0209(2) Uani d 1 4
O O4 -0.1070(2) 0.68824(7) 0.45397(4) 0.0182(2) Uani d 1 4
H H1O4 -0.098(3) 0.6206(14) 0.4768(7) 0.0273 Uiso d 1 4

loop_
_atom_site_aniso_label
_atom_site_aniso_U_11
_atom_site_aniso_U_22
_atom_site_aniso_U_33
_atom_site_aniso_U_12
_atom_site_aniso_U_13
_atom_site_aniso_U_23
_atom_site_aniso_type_symbol
S1 0.01612(13) 0.01060(13) 0.01255(13) 0.00296(8) 0.00317(9) -0.00073(7) S
C1 0.0199(5) 0.0138(4) 0.0131(4) 0.0017(3) 0.0030(3) 0.0014(3) C
N1 0.0221(4) 0.0140(4) 0.0137(4) 0.0021(3) 0.0042(3) 0.0017(3) N
N2 0.0199(4) 0.0108(4) 0.0133(4) 0.0025(3) 0.0049(3) 0.0002(3) N
C2 0.0131(4) 0.0115(4) 0.0138(4) 0.0010(3) 0.0024(3) -0.0010(3) C
N3 0.0315(5) 0.0138(4) 0.0148(4) 0.0073(3) 0.0079(3) 0.0021(3) N
O1 0.0267(4) 0.0157(4) 0.0147(3) 0.0042(3) 0.0087(3) 0.0002(2) O
O2 0.0269(4) 0.0125(3) 0.0155(3) 0.0054(3) 0.0080(3) 0.0025(2) O
C3 0.0155(4) 0.0111(4) 0.0134(4) 0.0013(3) 0.0022(3) -0.0011(3) C
C4 0.0173(4) 0.0122(4) 0.0126(4) 0.0018(3) 0.0034(3) -0.0008(3) C
O3 0.0322(4) 0.0130(3) 0.0188(3) 0.0058(3) 0.0103(3) 0.0042(3) O
O4 0.0286(4) 0.0122(3) 0.0152(3) 0.0056(3) 0.0098(3) 0.0027(3) O

loop_
_atom_type_symbol
_atom_type_scat_dispersion_real
_atom_type_scat_dispersion_imag
_atom_type_scat_source
C 0.003 0.002 'International Tables Vol C tables 4.2.6.8 and 6.1.1.1'
H 0.000 0.000 'International Tables Vol C tables 4.2.6.8 and 6.1.1.1'
N 0.006 0.003 'International Tables Vol C tables 4.2.6.8 and 6.1.1.1'
O 0.011 0.006 'International Tables Vol C tables 4.2.6.8 and 6.1.1.1'
S 0.125 0.123 'International Tables Vol C tables 4.2.6.8 and 6.1.1.1'

loop_
_geom_angle_atom_site_label_1
_geom_angle_atom_site_label_2
_geom_angle_atom_site_label_3
_geom_angle
_geom_angle_publ_flag
S1 C1 H1C1 121.1(8) no
S1 C1 N1 115.95(7) no
H1C1 C1 N1 122.9(8) no
C1 N1 N2 109.51(8) no
N1 N2 H1N2 119.0(8) no
N1 N2 C2 116.69(8) no
H1N2 N2 C2 124.0(8) no
S1 C2 N2 110.03(7) no
S1 C2 N3 125.99(8) no
N2 C2 N3 123.97(9) no
C2 N3 H1N3 121.6(9) no
C2 N3 H2N3 118.0(8) no
H1N3 N3 H2N3 120.4(12) no
O1 C3 O2 128.47(9) no
O1 C3 C4 115.73(8) no
O2 C3 C4 115.79(8) no
C3 C4 O3 122.16(9) no
C3 C4 O4 116.71(8) no
O3 C4 O4 121.13(9) no
O3 C4 H1O4 146.0(5) no
C4 O4 H1O4 111.6(10) no

loop_
_geom_bond_atom_site_label_1
_geom_bond_atom_site_label_2
_geom_bond_site_symmetry_2
_geom_bond_distance
_geom_bond_publ_flag
S1 C1 . 1.7377(10) no
S1 C2 . 1.7300(9) no
C1 H1C1 . 0.941(13) no
C1 N1 . 1.2865(13) no
N1 N2 . 1.3755(11) no
N2 H1N2 . 0.911(13) no
N2 C2 . 1.3339(12) no
C2 N3 . 1.3135(12) no
N3 H1N3 . 0.864(10) no
N3 H2N3 . 0.886(10) no
H1N3 H2N3 . 1.519(16) no
O1 C3 . 1.2382(12) no
O2 C3 . 1.2586(12) no
C3 C4 . 1.5500(13) no
C4 O3 . 1.2089(12) no
C4 O4 . 1.3207(12) no
O4 H1O4 . 0.805(14) no
S1 O1 2_645 2.9868(8) no
S1 O3 1_645 2.8595(7) no

loop_
_geom_hbond_atom_site_label_D
_geom_hbond_atom_site_label_H
_geom_hbond_atom_site_label_A
_geom_hbond_site_symmetry_A
_geom_hbond_distance_DH
_geom_hbond_distance_HA
_geom_hbond_distance_DA
_geom_hbond_angle_DHA
_geom_hbond_publ_flag
O4 H1O4 O2 . 0.809(14) 2.245(14) 2.6914(10) 115.2(12) no
O4 H1O4 O2 3_566 0.809(14) 1.990(14) 2.6709(10) 141.4(14) yes
N2 H1N2 O2 . 0.923(13) 1.833(13) 2.7553(11) 177.7(11) yes
N3 H1N3 O1 2_645 0.867(10) 2.594(13) 3.2260(11) 130.6(11) no
N3 H1N3 O3 2_645 0.867(10) 2.055(11) 2.8745(12) 157.4(12) yes
N3 H2N3 O1 . 0.888(10) 1.966(10) 2.8407(11) 168.4(12) yes
C1 H1C1 O4 1_645 0.946(13) 2.520(13) 3.4044(12) 155.6(11) yes
C1 H1C1 N1 3_656 0.946(13) 2.563(13) 3.1531(13) 120.7(10) yes

loop_
_geom_torsion_atom_site_label_1
_geom_torsion_atom_site_label_2
_geom_torsion_atom_site_label_3
_geom_torsion_atom_site_label_4
_geom_torsion
_geom_torsion_publ_flag
C3 C4 O4 H1O4 0.9(10) no
